data_7204308
loop_
_publ_author_name
'Screen, Thomas E. O.'
'Blake, Iain M.'
'Rees, Leigh H.'
'Clegg, William'
'Borwick, Simon J.'
'Anderson, Harry L.'

_publ_section_title
;
 Making conjugated connections to porphyrins: a comparison of alkyne,
 alkene, imine and azo links
;
_journal_issue 3
_journal_name_full 'Journal of the Chemical Society, Perkin Transactions 1'
_journal_page_first 320
_journal_paper_doi 10.1039/b109915a
_journal_year 2002
_chemical_compound_source
;
?
;
_chemical_formula_moiety ' C69 H68 N7 Si1 Zn1 '
_chemical_formula_sum 'C69 H68 N7 Si Zn'
_chemical_formula_weight 1088.82
_chemical_melting_point ?
_space_group_IT_number 2
_symmetry_cell_setting triclinic
_symmetry_space_group_name_Hall '-P 1'
_symmetry_space_group_name_H-M 'P -1'
_atom_sites_solution_hydrogens geom
_atom_sites_solution_primary direct
_audit_creation_date 01-24-09
_audit_creation_method CRYSTALS_ver_12-03-99
_cell_angle_alpha 95.685(3)
_cell_angle_beta 95.402(2)
_cell_angle_gamma 104.110(3)
_cell_formula_units_Z 2
_cell_length_a 13.3930(7)
_cell_length_b 13.4790(5)
_cell_length_c 17.9480(9)
_cell_measurement_reflns_used 28769
_cell_measurement_temperature 150
_cell_measurement_theta_max 27
_cell_measurement_theta_min 0
_cell_volume 3103.3(3)
_computing_cell_refinement
;
Denzo/Scalepack (Otwinowski & Minor, 1996)
;
_computing_data_collection
;
Xpress Data collection (MAC Science, 1989)
;
_computing_data_reduction
;
Denzo/Scalepack (Otwinowski & Minor, 1996)
;
_computing_molecular_graphics
;
CAMERON (Watkin et al 1996)
;
_computing_publication_material
;
CRYSTALS (Watkin et all 2001)
;
_computing_structure_refinement
;
CRYSTALS (Watkin et all 2001)
;
_computing_structure_solution
;
STRUCTURE SOLUTION
;
_diffrn_ambient_temperature 150
_diffrn_measured_fraction_theta_max 0.931
_diffrn_measurement_device_type
;
Enraf-Nonius DIP2000
;
_diffrn_measurement_method \w
_diffrn_radiation_monochromator graphite
_diffrn_radiation_type 'Mo K\a'
_diffrn_radiation_wavelength 0.71073
_diffrn_reflns_av_R_equivalents 0.00
_diffrn_reflns_limit_h_max 16
_diffrn_reflns_limit_h_min 0
_diffrn_reflns_limit_k_max 16
_diffrn_reflns_limit_k_min -16
_diffrn_reflns_limit_l_max 22
_diffrn_reflns_limit_l_min -22
_diffrn_reflns_number 11907
_diffrn_reflns_theta_max 26.44
_diffrn_reflns_theta_min 1.15
_diffrn_standards_decay_% 0.00
_diffrn_standards_interval_count 0
_diffrn_standards_interval_time 0
_diffrn_standards_number 0
_exptl_absorpt_coefficient_mu 0.460
_exptl_absorpt_correction_T_max 0.91
_exptl_absorpt_correction_T_min 0.91
_exptl_absorpt_correction_type multi-scan
_exptl_absorpt_process_details
;
Denzo/Scalepack (Otwinowski & Minor, 1996)
;
_exptl_crystal_colour ' green '
_exptl_crystal_density_diffrn 1.165
_exptl_crystal_density_meas ?
_exptl_crystal_description ' block '
_exptl_crystal_F_000 1150.698
_exptl_crystal_size_max 0.20
_exptl_crystal_size_mid 0.20
_exptl_crystal_size_min 0.20
_refine_diff_density_max 0.00
_refine_diff_density_min 0.00
_refine_ls_extinction_method None
_refine_ls_goodness_of_fit_ref 0.9152
_refine_ls_hydrogen_treatment noref
_refine_ls_matrix_type full
_refine_ls_number_parameters 674
_refine_ls_number_reflns 6181
_refine_ls_R_factor_gt 0.0592
_refine_ls_shift/su_max 0.069509
_refine_ls_structure_factor_coef F
_refine_ls_weighting_details
;
Chebychev polynomial with 4 parameters, Carruthers & Watkin , 1979,
3.38    -.838     2.71    -.530
;
_refine_ls_weighting_scheme calc
_refine_ls_wR_factor_ref 0.0659
_reflns_limit_h_max 16
_reflns_limit_h_min -16
_reflns_limit_k_max 16
_reflns_limit_k_min -16
_reflns_limit_l_max 22
_reflns_limit_l_min 0
_reflns_number_gt 6181
_reflns_number_total 11907
_reflns_threshold_expression >7.00\s(I)
_cod_data_source_file b109915a.txt
_cod_data_source_block CRYSTALS_cif
_cod_depositor_comments
;
The following automatic conversions were performed:
'_symmetry_cell_setting' value 'Triclinic ' changed to 'triclinic'
according to '/home/adriana/struct/CIF-dictionaries/cif_core.dic'
dictionary named 'cif_core.dic' version 2.4.1 from 2010-06-29.

Automatic conversion script
Id: cif_fix_enum 1555 2011-01-17 13:19:09Z saulius 

The following automatic conversions were performed:

'_chemical_melting_point' value 'not measured' was changed to '?' -
the value is undefined or not given.

Automatic conversion script
Id: cif_fix_values 1569 2011-02-09 13:29:24Z adriana 
;
_cod_original_cell_volume 3103.3
_cod_original_sg_symbol_H-M 'P -1 '
_cod_original_formula_sum ' C69 H68 N7 Si1 Zn1 '
_cod_database_code 7204308

loop_
_symmetry_equiv_pos_as_xyz
x,y,z
-x,-y,-z

loop_
_atom_site_label
_atom_site_fract_x
_atom_site_fract_y
_atom_site_fract_z
_atom_site_U_iso_or_equiv
_atom_site_occupancy
_atom_site_adp_type
Zn1 0.26492(4) 0.06434(4) 0.70330(3) 0.0116 1.0000 Uani
Si2 0.45606(13) -0.20080(14) -0.04395(8) 0.0308 1.0000 Uani
N3 0.2594(3) -0.0674(3) 0.6309(2) 0.0144 1.0000 Uani
N4 0.3747(3) 0.1454(3) 0.6434(2) 0.0130 1.0000 Uani
N5 0.3169(3) 0.1817(3) 0.7923(2) 0.0152 1.0000 Uani
N6 0.1938(3) -0.0304(3) 0.7781(2) 0.0155 1.0000 Uani
N7 0.3863(3) 0.0062(3) 0.4601(2) 0.0190 1.0000 Uani
N8 0.3245(3) -0.0637(3) 0.4142(2) 0.0233 1.0000 Uani
N901 0.1268(3) 0.0942(3) 0.6473(2) 0.0224 1.0000 Uani
C9 0.3001(3) -0.0731(4) 0.5641(2) 0.0148 1.0000 Uani
C10 0.3570(3) 0.0139(4) 0.5336(3) 0.0159 1.0000 Uani
C11 0.3976(3) 0.1137(4) 0.5743(2) 0.0144 1.0000 Uani
C12 0.4733(4) 0.1947(4) 0.5484(3) 0.0194 1.0000 Uani
C13 0.4966(4) 0.2754(4) 0.6032(3) 0.0215 1.0000 Uani
C14 0.4348(4) 0.2445(4) 0.6631(3) 0.0165 1.0000 Uani
C15 0.4402(4) 0.3067(4) 0.7322(3) 0.0174 1.0000 Uani
C16 0.3840(4) 0.2744(4) 0.7923(3) 0.0185 1.0000 Uani
C17 0.3866(4) 0.3395(4) 0.8620(3) 0.0225 1.0000 Uani
C18 0.3201(4) 0.2843(4) 0.9026(3) 0.0257 1.0000 Uani
C19 0.2771(4) 0.1842(4) 0.8597(3) 0.0221 1.0000 Uani
C20 0.2053(4) 0.1030(4) 0.8836(3) 0.0246 1.0000 Uani
C21 0.1675(4) 0.0031(4) 0.8455(3) 0.0224 1.0000 Uani
C22 0.0954(4) -0.0797(4) 0.8734(3) 0.0266 1.0000 Uani
C23 0.0810(4) -0.1637(4) 0.8220(3) 0.0248 1.0000 Uani
C24 0.1440(4) -0.1320(4) 0.7621(3) 0.0186 1.0000 Uani
C25 0.1506(4) -0.1974(4) 0.6984(3) 0.0188 1.0000 Uani
C26 0.2093(3) -0.1665(4) 0.6395(3) 0.0170 1.0000 Uani
C27 0.2228(4) -0.2364(4) 0.5777(3) 0.0199 1.0000 Uani
C28 0.2791(4) -0.1798(4) 0.5312(3) 0.0198 1.0000 Uani
C29 0.3565(4) -0.0793(4) 0.3414(3) 0.0202 1.0000 Uani
C30 0.4450(4) -0.0205(4) 0.3166(3) 0.0218 1.0000 Uani
C34 0.4676(4) -0.0438(4) 0.2444(3) 0.0260 1.0000 Uani
C35 0.4030(4) -0.1279(4) 0.1958(3) 0.0259 1.0000 Uani
C36 0.3162(5) -0.1865(4) 0.2215(3) 0.0333 1.0000 Uani
C37 0.2917(4) -0.1625(5) 0.2938(3) 0.0295 1.0000 Uani
C38 0.4254(5) -0.1520(5) 0.1203(3) 0.0348 1.0000 Uani
C39 0.4391(5) -0.1724(5) 0.0567(3) 0.0354 1.0000 Uani
C40 0.5863(5) -0.1231(6) -0.0597(4) 0.0441 1.0000 Uani
C41 0.3521(6) -0.1625(7) -0.1013(4) 0.0611 1.0000 Uani
C42 0.4467(6) -0.3413(6) -0.0640(3) 0.0453 1.0000 Uani
C43 0.5087(4) 0.4138(4) 0.7430(3) 0.0189 1.0000 Uani
C44 0.4839(4) 0.4877(4) 0.7017(3) 0.0186 1.0000 Uani
C45 0.5426(4) 0.5898(4) 0.7134(2) 0.0179 1.0000 Uani
C47 0.6584(4) 0.5424(4) 0.8099(2) 0.0181 1.0000 Uani
C48 0.5972(4) 0.4410(4) 0.7961(3) 0.0210 1.0000 Uani
C46 0.6292(4) 0.6150(4) 0.7679(3) 0.0196 1.0000 Uani
C49 0.7561(4) 0.5704(4) 0.8674(3) 0.0245 1.0000 Uani
C50 0.5089(4) 0.6728(4) 0.6714(3) 0.0222 1.0000 Uani
C51 0.0898(4) -0.3076(4) 0.6894(3) 0.0190 1.0000 Uani
C52 -0.0017(4) -0.3389(4) 0.6409(3) 0.0189 1.0000 Uani
C53 -0.0618(4) -0.4409(4) 0.6306(3) 0.0190 1.0000 Uani
C54 -0.0249(4) -0.5112(4) 0.6699(3) 0.0207 1.0000 Uani
C55 0.0670(4) -0.4838(4) 0.7194(3) 0.0200 1.0000 Uani
C56 0.1240(4) -0.3805(4) 0.7288(3) 0.0187 1.0000 Uani
C57 -0.1620(4) -0.4723(4) 0.5760(3) 0.0240 1.0000 Uani
C58 0.1086(4) -0.5630(4) 0.7593(3) 0.0277 1.0000 Uani
C491 0.8408(5) 0.5308(7) 0.8320(4) 0.0571 1.0000 Uani
C492 0.7941(5) 0.6870(5) 0.8910(3) 0.0385 1.0000 Uani
C493 0.7319(5) 0.5190(5) 0.9391(3) 0.0414 1.0000 Uani
C501 0.4408(5) 0.7220(6) 0.7189(4) 0.0487 1.0000 Uani
C502 0.6018(4) 0.7579(4) 0.6576(4) 0.0367 1.0000 Uani
C503 0.4482(6) 0.6262(5) 0.5940(4) 0.0515 1.0000 Uani
C571 -0.2288(5) -0.3978(6) 0.5915(4) 0.0457 1.0000 Uani
C572 -0.1353(4) -0.4692(5) 0.4948(3) 0.0339 1.0000 Uani
C573 -0.2256(5) -0.5808(5) 0.5830(3) 0.0382 1.0000 Uani
C581 0.2048(6) -0.5777(7) 0.7257(5) 0.0598 1.0000 Uani
C582 0.1376(7) -0.5262(6) 0.8427(4) 0.0572 1.0000 Uani
C583 0.0297(6) -0.6681(6) 0.7503(5) 0.0594 1.0000 Uani
C902 0.0337(4) 0.0542(5) 0.6677(4) 0.0372 1.0000 Uani
C903 -0.0584(5) 0.0603(6) 0.6271(4) 0.0500 1.0000 Uani
C904 -0.0540(5) 0.1098(6) 0.5653(5) 0.0540 1.0000 Uani
C905 0.0418(6) 0.1509(6) 0.5436(4) 0.0547 1.0000 Uani
C906 0.1312(5) 0.1431(5) 0.5864(3) 0.0368 1.0000 Uani
H121 0.5028 0.1914 0.4990 0.0229 1.0000 Uiso
H131 0.5464 0.3445 0.6029 0.0227 1.0000 Uiso
H171 0.4293 0.4114 0.8760 0.0243 1.0000 Uiso
H181 0.3027 0.3071 0.9538 0.0282 1.0000 Uiso
H201 0.1807 0.1175 0.9330 0.0237 1.0000 Uiso
H221 0.0640 -0.0753 0.9215 0.0288 1.0000 Uiso
H231 0.0348 -0.2332 0.8242 0.0283 1.0000 Uiso
H271 0.1956 -0.3137 0.5711 0.0224 1.0000 Uiso
H281 0.3023 -0.2060 0.4834 0.0230 1.0000 Uiso
H301 0.4918 0.0389 0.3521 0.0276 1.0000 Uiso
H341 0.5320 -0.0015 0.2253 0.0319 1.0000 Uiso
H361 0.2686 -0.2464 0.1873 0.0372 1.0000 Uiso
H371 0.2289 -0.2058 0.3115 0.0335 1.0000 Uiso
H401 0.5984 -0.1367 -0.1131 0.0492 1.0000 Uiso
H402 0.6419 -0.1415 -0.0258 0.0492 1.0000 Uiso
H403 0.5915 -0.0474 -0.0466 0.0492 1.0000 Uiso
H411 0.3555 -0.1771 -0.1558 0.0792 1.0000 Uiso
H412 0.3555 -0.0878 -0.0873 0.0792 1.0000 Uiso
H413 0.2807 -0.2039 -0.0898 0.0792 1.0000 Uiso
H421 0.4548 -0.3591 -0.1189 0.0515 1.0000 Uiso
H422 0.5010 -0.3608 -0.0316 0.0515 1.0000 Uiso
H423 0.3760 -0.3825 -0.0550 0.0515 1.0000 Uiso
H441 0.4205 0.4667 0.6628 0.0210 1.0000 Uiso
H481 0.6165 0.3873 0.8257 0.0240 1.0000 Uiso
H491 0.6715 0.6880 0.7778 0.0222 1.0000 Uiso
H521 -0.0260 -0.2864 0.6128 0.0230 1.0000 Uiso
H541 -0.0672 -0.5847 0.6629 0.0234 1.0000 Uiso
H561 0.1901 -0.3574 0.7647 0.0202 1.0000 Uiso
H4911 0.9052 0.5733 0.8145 0.0593 1.0000 Uiso
H4912 0.8498 0.5377 0.8882 0.0593 1.0000 Uiso
H4913 0.8311 0.4567 0.8112 0.0593 1.0000 Uiso
H4921 0.8213 0.7638 0.8944 0.0416 1.0000 Uiso
H4922 0.7698 0.6677 0.9389 0.0416 1.0000 Uiso
H4923 0.8538 0.6549 0.8806 0.0416 1.0000 Uiso
H4931 0.7507 0.5761 0.9825 0.0410 1.0000 Uiso
H4932 0.7962 0.4963 0.9292 0.0410 1.0000 Uiso
H4933 0.6789 0.4599 0.9524 0.0410 1.0000 Uiso
H5011 0.4174 0.7752 0.6924 0.0628 1.0000 Uiso
H5012 0.4801 0.7534 0.7690 0.0628 1.0000 Uiso
H5013 0.3776 0.6668 0.7269 0.0628 1.0000 Uiso
H5021 0.5767 0.8101 0.6299 0.0424 1.0000 Uiso
H5022 0.6424 0.7927 0.7067 0.0424 1.0000 Uiso
H5023 0.6476 0.7272 0.6263 0.0424 1.0000 Uiso
H5031 0.4273 0.6815 0.5684 0.0553 1.0000 Uiso
H5032 0.3846 0.5722 0.6013 0.0553 1.0000 Uiso
H5033 0.4928 0.5939 0.5633 0.0553 1.0000 Uiso
H5711 -0.2948 -0.4201 0.5555 0.0535 1.0000 Uiso
H5712 -0.2474 -0.4003 0.6444 0.0535 1.0000 Uiso
H5713 -0.1910 -0.3272 0.5852 0.0535 1.0000 Uiso
H5721 -0.2015 -0.4901 0.4588 0.0366 1.0000 Uiso
H5722 -0.0926 -0.5190 0.4835 0.0366 1.0000 Uiso
H5723 -0.0966 -0.3984 0.4883 0.0366 1.0000 Uiso
H5731 -0.2909 -0.5985 0.5462 0.0395 1.0000 Uiso
H5732 -0.2448 -0.5845 0.6352 0.0395 1.0000 Uiso
H5733 -0.1844 -0.6318 0.5711 0.0395 1.0000 Uiso
H5811 0.2321 -0.6297 0.7511 0.0828 1.0000 Uiso
H5812 0.2581 -0.5112 0.7313 0.0828 1.0000 Uiso
H5813 0.1848 -0.6042 0.6701 0.0828 1.0000 Uiso
H5821 0.1652 -0.5778 0.8685 0.0665 1.0000 Uiso
H5822 0.0746 -0.5157 0.8658 0.0665 1.0000 Uiso
H5823 0.1918 -0.4583 0.8506 0.0665 1.0000 Uiso
H5831 0.0622 -0.7160 0.7779 0.0698 1.0000 Uiso
H5832 -0.0330 -0.6599 0.7730 0.0698 1.0000 Uiso
H5833 0.0126 -0.6950 0.6962 0.0698 1.0000 Uiso
H9021 0.0283 0.0187 0.7145 0.0409 1.0000 Uiso
H9031 -0.1271 0.0300 0.6452 0.0631 1.0000 Uiso
H9041 -0.1186 0.1156 0.5336 0.0608 1.0000 Uiso
H9051 0.0489 0.1874 0.4962 0.0614 1.0000 Uiso
C801 0.1004(9) -0.2732(9) 0.0306(7) 0.1035(18) 1.0000 Uiso
C802 0.0255(8) -0.2101(9) 0.0589(7) 0.1035(18) 1.0000 Uiso
C803 0.0767(9) -0.1240(9) 0.1318(6) 0.1035(18) 1.0000 Uiso
C804 0.1469(9) -0.0344(9) 0.1104(6) 0.1035(18) 1.0000 Uiso
C805 0.1859(9) 0.0395(9) 0.1818(7) 0.1035(18) 1.0000 Uiso

loop_
_atom_site_aniso_label
_atom_site_aniso_U_11
_atom_site_aniso_U_22
_atom_site_aniso_U_33
_atom_site_aniso_U_23
_atom_site_aniso_U_13
_atom_site_aniso_U_12
Zn1 0.0130(3) 0.0114(3) 0.0097(3) 0.00045(19) 0.00222(19) 0.0018(2)
Si2 0.0349(9) 0.049(1) 0.0126(7) -0.0018(6) 0.0036(6) 0.0210(8)
N3 0.018(2) 0.012(2) 0.0143(18) 0.0018(15) 0.0048(15) 0.0044(15)
N4 0.0135(19) 0.014(2) 0.0112(18) 0.0022(15) 0.0015(15) 0.0024(15)
N5 0.020(2) 0.017(2) 0.0068(17) -0.0057(15) 0.0008(15) 0.0036(16)
N6 0.018(2) 0.016(2) 0.0124(18) 0.0031(15) 0.0076(15) 0.0025(16)
N7 0.023(2) 0.023(2) 0.0117(19) 0.0036(17) 0.0030(16) 0.0051(17)
N8 0.026(2) 0.027(2) 0.016(2) 0.0025(18) 0.0016(17) 0.0060(19)
N901 0.018(2) 0.024(2) 0.026(2) 0.0037(18) -0.0015(17) 0.0073(17)
C9 0.012(2) 0.016(2) 0.015(2) 0.0000(18) -0.0016(17) 0.0017(17)
C10 0.015(2) 0.019(2) 0.015(2) 0.0001(19) 0.0015(18) 0.0060(19)
C11 0.013(2) 0.018(2) 0.015(2) 0.0037(18) 0.0038(17) 0.0065(18)
C12 0.017(2) 0.023(3) 0.018(2) 0.005(2) 0.0042(18) 0.0026(19)
C13 0.019(2) 0.022(3) 0.019(2) 0.002(2) 0.0027(19) -0.004(2)
C14 0.014(2) 0.017(2) 0.017(2) 0.0017(19) -0.0023(18) 0.0049(18)
C15 0.017(2) 0.014(2) 0.019(2) 0.0034(19) -0.0010(18) 0.0025(19)
C16 0.019(2) 0.017(2) 0.019(2) -0.0010(19) -0.0032(19) 0.0083(19)
C17 0.027(3) 0.022(3) 0.017(2) -0.005(2) -0.002(2) 0.007(2)
C18 0.034(3) 0.027(3) 0.014(2) -0.004(2) 0.005(2) 0.005(2)
C19 0.030(3) 0.026(3) 0.012(2) 0.004(2) 0.0033(19) 0.009(2)
C20 0.030(3) 0.030(3) 0.014(2) 0.000(2) 0.008(2) 0.007(2)
C21 0.023(3) 0.026(3) 0.019(2) 0.005(2) 0.005(2) 0.008(2)
C22 0.028(3) 0.034(3) 0.019(2) 0.003(2) 0.013(2) 0.007(2)
C23 0.027(3) 0.023(3) 0.022(2) 0.007(2) 0.007(2) 0.000(2)
C24 0.017(2) 0.018(3) 0.021(2) 0.006(2) 0.0026(19) 0.0034(19)
C25 0.017(2) 0.014(2) 0.025(2) 0.006(2) 0.0012(19) 0.0026(19)
C26 0.014(2) 0.019(3) 0.018(2) 0.0011(19) -0.0003(18) 0.0057(19)
C27 0.022(3) 0.017(2) 0.019(2) 0.0011(19) 0.0007(19) 0.0035(19)
C28 0.020(2) 0.023(3) 0.017(2) -0.003(2) 0.0021(19) 0.010(2)
C29 0.029(3) 0.023(3) 0.013(2) 0.0024(19) 0.0013(19) 0.013(2)
C30 0.025(3) 0.023(3) 0.017(2) -0.002(2) -0.0011(19) 0.007(2)
C34 0.029(3) 0.036(3) 0.019(2) 0.007(2) 0.006(2) 0.018(2)
C35 0.038(3) 0.035(3) 0.011(2) 0.001(2) 0.001(2) 0.022(2)
C36 0.051(4) 0.028(3) 0.021(3) -0.003(2) 0.003(2) 0.013(3)
C37 0.035(3) 0.033(3) 0.018(2) 0.000(2) 0.002(2) 0.005(2)
C38 0.045(4) 0.037(3) 0.029(3) 0.003(3) 0.003(3) 0.024(3)
C39 0.040(3) 0.054(4) 0.015(3) -0.003(2) 0.000(2) 0.022(3)
C40 0.043(4) 0.052(4) 0.036(3) 0.002(3) 0.003(3) 0.011(3)
C41 0.058(5) 0.115(7) 0.024(3) 0.002(4) -0.001(3) 0.053(5)
C42 0.056(4) 0.052(4) 0.025(3) -0.001(3) 0.003(3) 0.011(3)
C43 0.023(3) 0.016(2) 0.014(2) -0.0032(18) 0.0015(18) 0.0018(19)
C44 0.018(2) 0.022(3) 0.015(2) -0.0011(19) -0.0018(18) 0.0061(19)
C45 0.019(2) 0.020(3) 0.013(2) -0.0006(19) 0.0052(18) 0.0028(19)
C47 0.016(2) 0.024(3) 0.011(2) -0.0023(19) 0.0020(18) 0.0022(19)
C48 0.025(3) 0.020(3) 0.020(2) 0.001(2) 0.004(2) 0.010(2)
C46 0.022(3) 0.017(2) 0.018(2) 0.0009(19) 0.0018(19) 0.0026(19)
C49 0.022(3) 0.026(3) 0.024(3) -0.001(2) -0.004(2) 0.006(2)
C50 0.022(3) 0.021(3) 0.023(2) 0.004(2) 0.002(2) 0.003(2)
C51 0.023(3) 0.016(2) 0.019(2) 0.0046(19) 0.0078(19) 0.005(2)
C52 0.021(2) 0.020(3) 0.015(2) 0.0006(19) 0.0038(18) 0.004(2)
C53 0.017(2) 0.025(3) 0.016(2) 0.0007(19) 0.0107(18) 0.003(2)
C54 0.019(2) 0.016(2) 0.024(2) -0.002(2) 0.012(2) -0.0031(19)
C55 0.019(2) 0.020(3) 0.021(2) 0.000(2) 0.0070(19) 0.004(2)
C56 0.015(2) 0.021(3) 0.019(2) -0.0003(19) 0.0008(18) 0.0057(19)
C57 0.014(2) 0.032(3) 0.023(2) -0.003(2) 0.0027(19) 0.002(2)
C58 0.028(3) 0.021(3) 0.037(3) 0.011(2) 0.006(2) 0.009(2)
C491 0.030(4) 0.089(6) 0.048(4) -0.022(4) -0.006(3) 0.024(4)
C492 0.043(4) 0.026(3) 0.036(3) -0.001(3) -0.016(3) -0.004(3)
C493 0.047(4) 0.038(4) 0.027(3) 0.001(3) -0.008(3) -0.005(3)
C501 0.056(4) 0.061(5) 0.055(4) 0.035(4) 0.031(3) 0.044(4)
C502 0.030(3) 0.022(3) 0.059(4) 0.015(3) 0.001(3) 0.005(2)
C503 0.076(5) 0.031(4) 0.034(3) 0.011(3) -0.026(3) -0.000(3)
C571 0.024(3) 0.063(5) 0.051(4) -0.010(3) -0.003(3) 0.022(3)
C572 0.027(3) 0.044(4) 0.024(3) 0.001(3) 0.000(2) -0.002(3)
C573 0.029(3) 0.044(4) 0.031(3) 0.005(3) 0.000(2) -0.010(3)
C581 0.063(5) 0.077(6) 0.069(5) 0.041(4) 0.028(4) 0.053(4)
C582 0.093(6) 0.045(4) 0.037(4) 0.017(3) -0.008(4) 0.027(4)
C583 0.060(5) 0.033(4) 0.082(6) 0.027(4) -0.014(4) 0.009(3)
C902 0.021(3) 0.047(4) 0.045(4) 0.008(3) -0.002(3) 0.014(3)
C903 0.022(3) 0.061(5) 0.068(5) 0.010(4) -0.001(3) 0.016(3)
C904 0.036(4) 0.047(4) 0.073(5) -0.001(4) -0.024(4) 0.016(3)
C905 0.060(5) 0.057(5) 0.053(4) 0.020(4) -0.014(4) 0.028(4)
C906 0.041(4) 0.042(4) 0.034(3) 0.015(3) -0.000(3) 0.021(3)

loop_
_atom_type_symbol
_atom_type_scat_dispersion_real
_atom_type_scat_dispersion_imag
_atom_type_scat_Cromer_Mann_a1
_atom_type_scat_Cromer_Mann_b1
_atom_type_scat_Cromer_Mann_a2
_atom_type_scat_Cromer_Mann_b2
_atom_type_scat_Cromer_Mann_a3
_atom_type_scat_Cromer_Mann_b3
_atom_type_scat_Cromer_Mann_a4
_atom_type_scat_Cromer_Mann_b4
_atom_type_scat_Cromer_Mann_c
_atom_type_scat_source
'C   ' 0.0020 0.0020 2.3100 20.8439 1.0200 10.2075 1.5886 0.5687 0.8650 51.6512 0.2156 International_Tables_Vol_IV_Table_2.2B
'H   ' 0.0000 0.0000 0.4930 10.5109 0.3229 26.1257 0.1402 3.1424 0.0408 57.7997 0.0030 International_Tables_Vol_IV_Table_2.2B
'N   ' 0.0040 0.0030 12.2126 0.0057 3.1322 9.8933 2.0125 28.9975 1.1663 0.5826 -11.5290 International_Tables_Vol_IV_Table_2.2B
'Si  ' 0.0720 0.0710 6.2915 2.4386 3.0353 32.3337 1.9891 0.6785 1.5410 81.6937 1.1407 International_Tables_Vol_IV_Table_2.2B
'Zn  ' 0.2220 1.4310 14.0743 3.2655 7.0318 0.2333 5.1652 10.3163 2.4100 58.7097 1.3041 International_Tables_Vol_IV_Table_2.2B

loop_
_geom_angle_atom_site_label_1
_geom_angle_site_symmetry_1
_geom_angle_atom_site_label_2
_geom_angle_site_symmetry_2
_geom_angle_atom_site_label_3
_geom_angle_site_symmetry_3
_geom_angle
_geom_angle_publ_flag
N3 . Zn1 . N4 . 88.29(15) yes
N3 . Zn1 . N5 . 159.43(15) yes
N4 . Zn1 . N5 . 88.33(15) yes
N3 . Zn1 . N6 . 88.34(15) yes
N4 . Zn1 . N6 . 162.38(14) yes
N5 . Zn1 . N6 . 88.76(15) yes
N3 . Zn1 . N901 . 95.40(15) yes
N4 . Zn1 . N901 . 99.63(16) yes
N5 . Zn1 . N901 . 105.17(16) yes
N6 . Zn1 . N901 . 97.91(16) yes
C39 . Si2 . C40 . 108.3(3) yes
C39 . Si2 . C41 . 107.3(3) yes
C40 . Si2 . C41 . 110.4(4) yes
C39 . Si2 . C42 . 108.1(3) yes
C40 . Si2 . C42 . 110.6(3) yes
C41 . Si2 . C42 . 112.0(4) yes
Zn1 . N3 . C9 . 127.4(3) yes
Zn1 . N3 . C26 . 126.2(3) yes
C9 . N3 . C26 . 106.3(4) yes
Zn1 . N4 . C11 . 126.9(3) yes
Zn1 . N4 . C14 . 127.0(3) yes
C11 . N4 . C14 . 106.0(4) yes
Zn1 . N5 . C16 . 127.6(3) yes
Zn1 . N5 . C19 . 124.9(3) yes
C16 . N5 . C19 . 106.9(4) yes
Zn1 . N6 . C21 . 125.1(3) yes
Zn1 . N6 . C24 . 126.5(3) yes
C21 . N6 . C24 . 106.7(4) yes
N8 . N7 . C10 . 114.0(4) yes
N7 . N8 . C29 . 115.3(4) yes
Zn1 . N901 . C902 . 120.8(4) yes
Zn1 . N901 . C906 . 120.7(4) yes
C902 . N901 . C906 . 118.0(5) yes
N3 . C9 . C10 . 124.1(4) yes
N3 . C9 . C28 . 109.9(4) yes
C10 . C9 . C28 . 126.0(4) yes
N7 . C10 . C9 . 122.1(4) yes
N7 . C10 . C11 . 112.9(4) yes
C9 . C10 . C11 . 124.7(4) yes
N4 . C11 . C10 . 125.5(4) yes
N4 . C11 . C12 . 110.7(4) yes
C10 . C11 . C12 . 123.8(4) yes
C11 . C12 . C13 . 106.7(4) yes
C11 . C12 . H121 . 126.6(5) no
C13 . C12 . H121 . 126.7(5) no
C12 . C13 . C14 . 106.9(4) yes
C12 . C13 . H131 . 127.1(5) no
C14 . C13 . H131 . 125.9(5) no
N4 . C14 . C13 . 109.7(4) yes
N4 . C14 . C15 . 126.0(4) yes
C13 . C14 . C15 . 124.3(4) yes
C14 . C15 . C16 . 124.2(4) yes
C14 . C15 . C43 . 118.4(4) yes
C16 . C15 . C43 . 117.5(4) yes
N5 . C16 . C15 . 126.0(4) yes
N5 . C16 . C17 . 109.8(4) yes
C15 . C16 . C17 . 124.1(5) yes
C16 . C17 . C18 . 106.7(4) yes
C16 . C17 . H171 . 125.9(5) no
C18 . C17 . H171 . 127.4(5) no
C17 . C18 . C19 . 107.4(4) yes
C17 . C18 . H181 . 127.0(5) no
C19 . C18 . H181 . 125.6(5) no
N5 . C19 . C18 . 109.3(4) yes
N5 . C19 . C20 . 125.8(5) yes
C18 . C19 . C20 . 125.0(5) yes
C19 . C20 . C21 . 126.3(5) yes
C19 . C20 . H201 . 116.6(5) no
C21 . C20 . H201 . 117.1(5) no
N6 . C21 . C20 . 125.0(5) yes
N6 . C21 . C22 . 110.5(4) yes
C20 . C21 . C22 . 124.5(5) yes
C21 . C22 . C23 . 106.3(4) yes
C21 . C22 . H221 . 126.5(5) no
C23 . C22 . H221 . 127.2(5) no
C22 . C23 . C24 . 106.8(5) yes
C22 . C23 . H231 . 126.2(5) no
C24 . C23 . H231 . 127.0(5) no
N6 . C24 . C23 . 109.7(4) yes
N6 . C24 . C25 . 125.9(4) yes
C23 . C24 . C25 . 124.4(5) yes
C24 . C25 . C26 . 124.6(4) yes
C24 . C25 . C51 . 118.9(4) yes
C26 . C25 . C51 . 116.4(4) yes
N3 . C26 . C25 . 126.4(4) yes
N3 . C26 . C27 . 109.7(4) yes
C25 . C26 . C27 . 123.9(4) yes
C26 . C27 . C28 . 107.4(4) yes
C26 . C27 . H271 . 125.8(5) no
C28 . C27 . H271 . 126.8(5) no
C9 . C28 . C27 . 106.6(4) yes
C9 . C28 . H281 . 126.5(5) no
C27 . C28 . H281 . 126.9(5) no
N8 . C29 . C30 . 125.7(4) yes
N8 . C29 . C37 . 114.3(5) yes
C30 . C29 . C37 . 120.1(4) yes
C29 . C30 . C34 . 120.0(5) yes
C29 . C30 . H301 . 119.1(5) no
C34 . C30 . H301 . 120.9(5) no
C30 . C34 . C35 . 120.5(5) yes
C30 . C34 . H341 . 121.1(5) no
C35 . C34 . H341 . 118.3(5) no
C34 . C35 . C36 . 118.8(5) yes
C34 . C35 . C38 . 120.9(5) yes
C36 . C35 . C38 . 120.3(5) yes
C35 . C36 . C37 . 121.1(5) yes
C35 . C36 . H361 . 119.9(5) no
C37 . C36 . H361 . 119.0(6) no
C29 . C37 . C36 . 119.4(5) yes
C29 . C37 . H371 . 120.5(5) no
C36 . C37 . H371 . 120.0(5) no
C35 . C38 . C39 . 176.9(7) yes
Si2 . C39 . C38 . 177.2(5) yes
Si2 . C40 . H401 . 110.6(5) no
Si2 . C40 . H402 . 109.6(5) no
H401 . C40 . H402 . 109.1(6) no
Si2 . C40 . H403 . 109.9(5) no
H401 . C40 . H403 . 109.5(7) no
H402 . C40 . H403 . 108.1(6) no
Si2 . C41 . H411 . 111.7(5) no
Si2 . C41 . H412 . 110.8(6) no
H411 . C41 . H412 . 110.4(8) no
Si2 . C41 . H413 . 109.1(6) no
H411 . C41 . H413 . 107.9(7) no
H412 . C41 . H413 . 106.7(6) no
Si2 . C42 . H421 . 109.7(5) no
Si2 . C42 . H422 . 110.9(5) no
H421 . C42 . H422 . 109.4(7) no
Si2 . C42 . H423 . 109.8(5) no
H421 . C42 . H423 . 107.6(6) no
H422 . C42 . H423 . 109.5(6) no
C15 . C43 . C44 . 120.3(4) yes
C15 . C43 . C48 . 120.3(4) yes
C44 . C43 . C48 . 119.4(4) yes
C43 . C44 . C45 . 121.8(4) yes
C43 . C44 . H441 . 118.6(5) no
C45 . C44 . H441 . 119.6(5) no
C44 . C45 . C46 . 117.4(4) yes
C44 . C45 . C50 . 121.1(4) yes
C46 . C45 . C50 . 121.4(4) yes
C48 . C47 . C46 . 117.8(4) yes
C48 . C47 . C49 . 120.1(4) yes
C46 . C47 . C49 . 122.1(4) yes
C43 . C48 . C47 . 120.9(5) yes
C43 . C48 . H481 . 119.8(5) no
C47 . C48 . H481 . 119.3(5) no
C45 . C46 . C47 . 122.7(5) yes
C45 . C46 . H491 . 118.7(5) no
C47 . C46 . H491 . 118.6(4) no
C47 . C49 . C491 . 108.4(4) yes
C47 . C49 . C492 . 111.8(4) yes
C491 . C49 . C492 . 109.8(5) yes
C47 . C49 . C493 . 109.5(4) yes
C491 . C49 . C493 . 109.8(5) yes
C492 . C49 . C493 . 107.6(5) yes
C45 . C50 . C501 . 108.8(4) yes
C45 . C50 . C502 . 112.1(4) yes
C501 . C50 . C502 . 108.2(5) yes
C45 . C50 . C503 . 111.2(4) yes
C501 . C50 . C503 . 109.3(5) yes
C502 . C50 . C503 . 107.0(5) yes
C25 . C51 . C52 . 119.5(4) yes
C25 . C51 . C56 . 121.4(4) yes
C52 . C51 . C56 . 119.1(4) yes
C51 . C52 . C53 . 121.8(4) yes
C51 . C52 . H521 . 118.9(5) no
C53 . C52 . H521 . 119.2(5) no
C52 . C53 . C54 . 117.4(4) yes
C52 . C53 . C57 . 120.1(4) yes
C54 . C53 . C57 . 122.5(5) yes
C53 . C54 . C55 . 123.1(5) yes
C53 . C54 . H541 . 118.2(5) no
C55 . C54 . H541 . 118.7(5) no
C54 . C55 . C56 . 117.6(5) yes
C54 . C55 . C58 . 122.2(5) yes
C56 . C55 . C58 . 120.1(4) yes
C51 . C56 . C55 . 120.9(4) yes
C51 . C56 . H561 . 119.0(5) no
C55 . C56 . H561 . 120.0(5) no
C53 . C57 . C571 . 110.2(4) yes
C53 . C57 . C572 . 109.3(4) yes
C571 . C57 . C572 . 108.7(5) yes
C53 . C57 . C573 . 112.0(5) yes
C571 . C57 . C573 . 108.1(5) yes
C572 . C57 . C573 . 108.6(4) yes
C55 . C58 . C581 . 109.0(5) yes
C55 . C58 . C582 . 110.6(5) yes
C581 . C58 . C582 . 108.7(6) yes
C55 . C58 . C583 . 112.4(5) yes
C581 . C58 . C583 . 107.9(6) yes
C582 . C58 . C583 . 108.1(6) yes
C49 . C491 . H4911 . 127.2(7) no
C49 . C491 . H4912 . 66.6(4) no
H4911 . C491 . H4912 . 109.1(6) no
C49 . C491 . H4913 . 122.8(7) no
H4911 . C491 . H4913 . 108.6(6) no
H4912 . C491 . H4913 . 109.4(9) no
C49 . C492 . H4921 . 167.2(6) no
C49 . C492 . H4922 . 82.2(4) no
H4921 . C492 . H4922 . 110.5(6) no
C49 . C492 . H4923 . 68.2(4) no
H4921 . C492 . H4923 . 107.5(6) no
H4922 . C492 . H4923 . 109.2(6) no
C49 . C493 . H4931 . 106.5(5) no
C49 . C493 . H4932 . 80.5(5) no
H4931 . C493 . H4932 . 108.5(6) no
C49 . C493 . H4933 . 136.6(5) no
H4931 . C493 . H4933 . 109.5(6) no
H4932 . C493 . H4933 . 109.5(6) no
C50 . C501 . H5011 . 110.1(5) no
C50 . C501 . H5012 . 109.9(5) no
H5011 . C501 . H5012 . 110.3(7) no
C50 . C501 . H5013 . 109.1(6) no
H5011 . C501 . H5013 . 108.9(6) no
H5012 . C501 . H5013 . 108.6(6) no
C50 . C502 . H5021 . 109.7(5) no
C50 . C502 . H5022 . 110.0(5) no
H5021 . C502 . H5022 . 109.4(6) no
C50 . C502 . H5023 . 109.6(5) no
H5021 . C502 . H5023 . 108.8(6) no
H5022 . C502 . H5023 . 109.3(5) no
C50 . C503 . H5031 . 109.3(6) no
C50 . C503 . H5032 . 109.0(6) no
H5031 . C503 . H5032 . 109.6(7) no
C50 . C503 . H5033 . 109.1(6) no
H5031 . C503 . H5033 . 110.3(7) no
H5032 . C503 . H5033 . 109.5(6) no
C57 . C571 . H5711 . 109.1(6) no
C57 . C571 . H5712 . 109.0(6) no
H5711 . C571 . H5712 . 108.4(6) no
C57 . C571 . H5713 . 110.1(5) no
H5711 . C571 . H5713 . 110.1(7) no
H5712 . C571 . H5713 . 110.1(6) no
C57 . C572 . H5721 . 109.2(5) no
C57 . C572 . H5722 . 109.5(5) no
H5721 . C572 . H5722 . 108.8(5) no
C57 . C572 . H5723 . 109.9(5) no
H5721 . C572 . H5723 . 109.4(6) no
H5722 . C572 . H5723 . 110.1(5) no
C57 . C573 . H5731 . 109.5(5) no
C57 . C573 . H5732 . 110.0(5) no
H5731 . C573 . H5732 . 109.1(6) no
C57 . C573 . H5733 . 109.7(5) no
H5731 . C573 . H5733 . 108.8(6) no
H5732 . C573 . H5733 . 109.7(6) no
C58 . C581 . H5811 . 109.5(6) no
C58 . C581 . H5812 . 110.2(7) no
H5811 . C581 . H5812 . 110.6(8) no
C58 . C581 . H5813 . 108.6(7) no
H5811 . C581 . H5813 . 108.7(8) no
H5812 . C581 . H5813 . 109.1(7) no
C58 . C582 . H5821 . 110.5(6) no
C58 . C582 . H5822 . 109.7(6) no
H5821 . C582 . H5822 . 109.1(7) no
C58 . C582 . H5823 . 110.1(6) no
H5821 . C582 . H5823 . 109.2(7) no
H5822 . C582 . H5823 . 108.2(7) no
C58 . C583 . H5831 . 108.0(6) no
C58 . C583 . H5832 . 108.8(7) no
H5831 . C583 . H5832 . 109.7(8) no
C58 . C583 . H5833 . 109.2(7) no
H5831 . C583 . H5833 . 110.0(8) no
H5832 . C583 . H5833 . 111.1(7) no
N901 . C902 . C903 . 122.7(6) yes
N901 . C902 . H9021 . 119.7(5) no
C903 . C902 . H9021 . 117.7(6) no
C902 . C903 . C904 . 119.3(7) yes
C902 . C903 . H9031 . 119.9(7) no
C904 . C903 . H9031 . 120.7(6) no
C903 . C904 . C905 . 118.4(6) yes
C903 . C904 . H9041 . 122.3(8) no
C905 . C904 . H9041 . 119.3(8) no
C904 . C905 . C906 . 119.9(7) yes
C904 . C905 . H9051 . 121.2(7) no
C906 . C905 . H9051 . 118.9(8) no
N901 . C906 . C905 . 121.6(6) yes
C801 . C802 . C803 . 113.8(7) yes
C802 . C803 . C804 . 111.7(7) yes
C803 . C804 . C805 . 106.2(7) yes

loop_
_geom_bond_atom_site_label_1
_geom_bond_site_symmetry_1
_geom_bond_atom_site_label_2
_geom_bond_site_symmetry_2
_geom_bond_distance
_geom_bond_publ_flag
Zn1 . N3 . 2.076(4) yes
Zn1 . N4 . 2.063(4) yes
Zn1 . N5 . 2.072(4) yes
Zn1 . N6 . 2.080(4) yes
Zn1 . N901 . 2.165(4) yes
Si2 . C39 . 1.855(5) yes
Si2 . C40 . 1.866(7) yes
Si2 . C41 . 1.857(7) yes
Si2 . C42 . 1.864(8) yes
N3 . C9 . 1.366(6) yes
N3 . C26 . 1.371(6) yes
N4 . C11 . 1.359(6) yes
N4 . C14 . 1.373(6) yes
N5 . C16 . 1.350(6) yes
N5 . C19 . 1.366(6) yes
N6 . C21 . 1.358(6) yes
N6 . C24 . 1.358(6) yes
N7 . N8 . 1.261(6) yes
N7 . C10 . 1.412(6) yes
N8 . C29 . 1.426(6) yes
N901 . C902 . 1.333(7) yes
N901 . C906 . 1.330(7) yes
C9 . C10 . 1.423(7) yes
C9 . C28 . 1.449(6) yes
C10 . C11 . 1.418(6) yes
C11 . C12 . 1.444(6) yes
C12 . C13 . 1.346(7) yes
C12 . H121 . 1.004(5) no
C13 . C14 . 1.451(7) yes
C13 . H131 . 1.006(5) no
C14 . C15 . 1.412(6) yes
C15 . C16 . 1.415(7) yes
C15 . C43 . 1.493(6) yes
C16 . C17 . 1.449(6) yes
C17 . C18 . 1.336(8) yes
C17 . H171 . 0.991(5) no
C18 . C19 . 1.441(7) yes
C18 . H181 . 1.006(5) no
C19 . C20 . 1.401(7) yes
C20 . C21 . 1.399(7) yes
C20 . H201 . 0.992(5) no
C21 . C22 . 1.451(7) yes
C22 . C23 . 1.350(7) yes
C22 . H221 . 0.999(5) no
C23 . C24 . 1.462(7) yes
C23 . H231 . 0.996(5) no
C24 . C25 . 1.397(7) yes
C25 . C26 . 1.411(7) yes
C25 . C51 . 1.495(7) yes
C26 . C27 . 1.438(7) yes
C27 . C28 . 1.346(7) yes
C27 . H271 . 1.007(5) no
C28 . H281 . 1.001(5) no
C29 . C30 . 1.393(7) yes
C29 . C37 . 1.391(7) yes
C30 . C34 . 1.382(7) yes
C30 . H301 . 1.009(5) no
C34 . C35 . 1.407(8) yes
C34 . H341 . 1.021(6) no
C35 . C36 . 1.383(8) yes
C35 . C38 . 1.437(7) yes
C36 . C37 . 1.396(7) yes
C36 . H361 . 1.005(6) no
C37 . H371 . 0.998(6) no
C38 . C39 . 1.190(8) yes
C40 . H401 . 0.994(6) no
C40 . H402 . 1.011(7) no
C40 . H403 . 1.007(7) no
C41 . H411 . 0.986(7) no
C41 . H412 . 1.003(9) no
C41 . H413 . 1.033(9) no
C42 . H421 . 1.013(6) no
C42 . H422 . 0.989(7) no
C42 . H423 . 1.011(7) no
C43 . C44 . 1.382(7) yes
C43 . C48 . 1.398(7) yes
C44 . C45 . 1.393(7) yes
C44 . H441 . 1.011(4) no
C45 . C46 . 1.395(7) yes
C45 . C50 . 1.541(7) yes
C47 . C48 . 1.397(7) yes
C47 . C46 . 1.398(7) yes
C47 . C49 . 1.532(7) yes
C48 . H481 . 1.006(5) no
C46 . H491 . 0.997(5) no
C49 . C491 . 1.529(8) yes
C49 . C492 . 1.532(8) yes
C49 . C493 . 1.545(8) yes
C50 . C501 . 1.526(8) yes
C50 . C502 . 1.530(7) yes
C50 . C503 . 1.533(7) yes
C51 . C52 . 1.382(7) yes
C51 . C56 . 1.404(7) yes
C52 . C53 . 1.399(7) yes
C52 . H521 . 1.007(5) no
C53 . C54 . 1.390(7) yes
C53 . C57 . 1.528(7) yes
C54 . C55 . 1.396(7) yes
C54 . H541 . 1.003(5) no
C55 . C56 . 1.400(7) yes
C55 . C58 . 1.525(8) yes
C56 . H561 . 1.006(5) no
C57 . C571 . 1.523(8) yes
C57 . C572 . 1.535(7) yes
C57 . C573 . 1.527(8) yes
C58 . C581 . 1.520(9) yes
C58 . C582 . 1.511(9) yes
C58 . C583 . 1.531(9) yes
C491 . H4911 . 1.008(8) no
C491 . H4912 . 0.997(7) no
C491 . H4913 . 1.004(8) no
C492 . H4921 . 1.005(6) no
C492 . H4922 . 0.983(7) no
C492 . H4923 . 1.020(7) no
C493 . H4931 . 1.006(6) no
C493 . H4932 . 1.006(7) no
C493 . H4933 . 0.994(6) no
C501 . H5011 . 0.994(6) no
C501 . H5012 . 0.997(8) no
C501 . H5013 . 1.014(7) no
C502 . H5021 . 1.004(6) no
C502 . H5022 . 0.998(6) no
C502 . H5023 . 1.004(6) no
C503 . H5031 . 0.995(7) no
C503 . H5032 . 1.004(7) no
C503 . H5033 . 0.996(9) no
C571 . H5711 . 1.007(6) no
C571 . H5712 . 1.007(7) no
C571 . H5713 . 0.986(8) no
C572 . H5721 . 1.009(5) no
C572 . H5722 . 1.000(6) no
C572 . H5723 . 0.993(6) no
C573 . H5731 . 1.008(6) no
C573 . H5732 . 0.997(6) no
C573 . H5733 . 1.001(7) no
C581 . H5811 . 0.995(7) no
C581 . H5812 . 0.990(9) no
C581 . H5813 . 1.014(9) no
C582 . H5821 . 0.995(7) no
C582 . H5822 . 1.009(9) no
C582 . H5823 . 1.008(8) no
C583 . H5831 . 1.005(7) no
C583 . H5832 . 0.992(9) no
C583 . H5833 . 0.988(9) no
C902 . C903 . 1.397(8) yes
C902 . H9021 . 1.006(7) no
C903 . C904 . 1.349(11) yes
C903 . H9031 . 1.009(7) no
C904 . C905 . 1.377(11) yes
C904 . H9041 . 1.013(6) no
C905 . C906 . 1.392(9) yes
C905 . H9051 . 1.024(7) no
C801 . C802 . 1.554(13) yes
C802 . C803 . 1.634(15) yes
C803 . C804 . 1.447(12) yes
C804 . C805 . 1.508(12) yes
